data_7234924
loop_
_publ_author_name
'Li, Maofan'
'Teng, Bing'
'Han, Shiguo'
'Yang, Tao'
'Li, Yaobin'
'Liu, Yi'
'Zhang, Xinyuan'
'Liu, Xitao'
'Luo, Junhua'
'Sun, Zhihua'

_publ_section_title
;
 Near-room-temperature tunable dielectric response induced by dual phase
 transitions in a lead-free hybrid: (C3H8N)2SbBr5
;
_journal_issue 24
_journal_name_full CrystEngComm
_journal_page_first 3740
_journal_paper_doi 10.1039/C9CE00458K
_journal_volume 21
_journal_year 2019
_chemical_formula_moiety '0.5(Br10 Sb2), C6 H16 N2'
_chemical_formula_sum 'C6 H16 Br5 N2 Sb'
_chemical_formula_weight 637.51
_space_group_crystal_system orthorhombic
_space_group_IT_number 64
_space_group_name_Hall '-B 2 2ab'
_space_group_name_H-M_alt 'B b e m'
_atom_sites_solution_hydrogens geom
_atom_sites_solution_primary iterative
_audit_block_doi 10.5517/ccdc.csd.cc21hbhd
_audit_creation_date 2019-04-24
_audit_creation_method
;
Olex2 1.2
(compiled 2018.05.29 svn.r3508 for OlexSys, GUI svn.r5506)
;
_audit_update_record
;
2019-04-25 deposited with the CCDC.	2019-05-16 downloaded from the CCDC.
;
_cell_angle_alpha 90
_cell_angle_beta 90
_cell_angle_gamma 90
_cell_formula_units_Z 8
_cell_length_a 22.4485(6)
_cell_length_b 18.9653(5)
_cell_length_c 7.9488(2)
_cell_measurement_reflns_used 2766
_cell_measurement_temperature 325(2)
_cell_measurement_theta_max 24.45
_cell_measurement_theta_min 2.812
_cell_volume 3384.14(15)
_computing_molecular_graphics 'Olex2 (Dolomanov et al., 2009)'
_computing_publication_material 'Olex2 (Dolomanov et al., 2009)'
_computing_structure_refinement 'ShelXL (Sheldrick, 2015)'
_computing_structure_solution 'olex2.solve (Bourhis et al., 2015)'
_diffrn_ambient_temperature 325.15
_diffrn_measured_fraction_theta_full 0.996
_diffrn_measured_fraction_theta_max 0.997
_diffrn_measurement_device_type 'Bruker APEX-II CCD'
_diffrn_radiation_type MoK\a
_diffrn_radiation_wavelength 0.71073
_diffrn_reflns_av_R_equivalents 0.0511
_diffrn_reflns_av_unetI/netI 0.0330
_diffrn_reflns_Laue_measured_fraction_full 0.996
_diffrn_reflns_Laue_measured_fraction_max 0.997
_diffrn_reflns_limit_h_max 29
_diffrn_reflns_limit_h_min -27
_diffrn_reflns_limit_k_max 24
_diffrn_reflns_limit_k_min -24
_diffrn_reflns_limit_l_max 10
_diffrn_reflns_limit_l_min -10
_diffrn_reflns_number 13466
_diffrn_reflns_point_group_measured_fraction_full 0.996
_diffrn_reflns_point_group_measured_fraction_max 0.997
_diffrn_reflns_theta_full 25.242
_diffrn_reflns_theta_max 27.507
_diffrn_reflns_theta_min 2.148
_exptl_absorpt_coefficient_mu 13.413
_exptl_absorpt_correction_T_max 0.7456
_exptl_absorpt_correction_T_min 0.5151
_exptl_absorpt_correction_type multi-scan
_exptl_crystal_colour yellow
_exptl_crystal_density_diffrn 2.503
_exptl_crystal_description bulk
_exptl_crystal_F_000 2336
_exptl_crystal_size_max 0.3
_exptl_crystal_size_mid 0.24
_exptl_crystal_size_min 0.22
_refine_diff_density_max 1.127
_refine_diff_density_min -1.110
_refine_diff_density_rms 0.129
_refine_ls_extinction_method none
_refine_ls_goodness_of_fit_ref 1.023
_refine_ls_hydrogen_treatment constr
_refine_ls_matrix_type full
_refine_ls_number_parameters 89
_refine_ls_number_reflns 2093
_refine_ls_number_restraints 74
_refine_ls_restrained_S_all 1.043
_refine_ls_R_factor_all 0.0741
_refine_ls_R_factor_gt 0.0454
_refine_ls_shift/su_max 0.001
_refine_ls_shift/su_mean 0.000
_refine_ls_structure_factor_coef Fsqd
_refine_ls_weighting_details 'w=1/[\s^2^(Fo^2^)+(0.0587P)^2^+18.3235P] where P=(Fo^2^+2Fc^2^)/3'
_refine_ls_weighting_scheme calc
_refine_ls_wR_factor_gt 0.1136
_refine_ls_wR_factor_ref 0.1290
_reflns_Friedel_coverage 0.000
_reflns_number_gt 1428
_reflns_number_total 2093
_reflns_threshold_expression 'I > 2\s(I)'
_cod_data_source_file c9ce00458k2.cif
_cod_data_source_block new_CCDC1
_cod_original_sg_symbol_Hall '-B 2 2bc'
_cod_original_sg_symbol_H-M 'B b c m'
_cod_database_code 7234924
_shelx_shelxl_version_number 2017/1
_shelx_space_group_comment
;
The symmetry employed for this shelxl refinement is uniquely defined
by the following loop, which should always be used as a source of
symmetry information in preference to the above space-group names.
They are only intended as comments.
;
_olex2_refinement_description
;
1. Fixed Uiso
 At 1.2 times of:
  All C(H) groups, All C(H,H) groups, All N(H,H,H) groups
2. Restrained distances
 C1-N1
 1.46 with sigma of 0.01
 C1-C2
 1.49 with sigma of 0.01
 N2-C4
 1.46 with sigma of 0.02
 C1-C3
 1.49 with sigma of 0.01
 C4-C5
 1.49 with sigma of 0.01
 C1-C2 \\sim C2-C3 \\sim C3-C1 \\sim C4-C5 \\sim C5-C6 \\sim C6-C4
 with sigma of 0.01
3. Rigid bond restraints
 C4, C5, C6, N2
 with sigma for 1-2 distances of 0.01 and sigma for 1-3 distances of 0.01
4. Uiso/Uaniso restraints and constraints
C4 \\sim C5 \\sim C6 \\sim N2: within 2A with sigma of 0.04 and sigma for
terminal atoms of 0.08
C1 \\sim C2 \\sim C3 \\sim N1: within 2A with sigma of 0.04 and sigma for
terminal atoms of 0.08
5. Others
 Fixed Sof: H1A(0.5) H1B(0.5) H1C(0.5) H6A(0.5) H6B(0.5) H1(0.5) H2A(0.5)
 H2B(0.5) H2C(0.5) H2D(0.5) H2E(0.5) C5(0.5) H5A(0.5) H5B(0.5) H4(0.5) C3(0.5)
 H3A(0.5) H3B(0.5)
6.a Ternary CH refined with riding coordinates:
 C1(H1), C4(H4)
6.b Secondary CH2 refined with riding coordinates:
 C6(H6A,H6B), C2(H2A,H2B), C5(H5A,H5B), C3(H3A,H3B)
6.c Idealised Me refined as rotating group:
 N1(H1A,H1B,H1C), N2(H2C,H2D,H2E)
;
_olex2_submission_special_instructions 'No special instructions were received'

loop_
_space_group_symop_operation_xyz
'x, y, z'
'-x, -y, z'
'x, -y+1/2, -z+1/2'
'-x, y+1/2, -z+1/2'
'x+1/2, y, z+1/2'
'-x+1/2, -y, z+1/2'
'x+1/2, -y+1/2, -z+1'
'-x+1/2, y+1/2, -z+1'
'-x, -y, -z'
'x, y, -z'
'-x, y-1/2, z-1/2'
'x, -y-1/2, z-1/2'
'-x+1/2, -y, -z+1/2'
'x+1/2, y, -z+1/2'
'-x+1/2, y-1/2, z'
'x+1/2, -y-1/2, z'

loop_
_atom_site_label
_atom_site_type_symbol
_atom_site_fract_x
_atom_site_fract_y
_atom_site_fract_z
_atom_site_U_iso_or_equiv
_atom_site_adp_type
_atom_site_occupancy
_atom_site_site_symmetry_order
_atom_site_calc_flag
_atom_site_refinement_flags_posn
_atom_site_refinement_flags_adp
_atom_site_refinement_flags_occupancy
_atom_site_disorder_assembly
_atom_site_disorder_group
Sb1 Sb 0.35023(3) 0.63449(3) 0.500000 0.0507(2) Uani 1 2 d S T P . .
Br2 Br 0.23225(6) 0.59890(8) 0.500000 0.0859(4) Uani 1 2 d S T P . .
Br1 Br 0.36645(5) 0.54191(5) 0.25557(12) 0.0900(4) Uani 1 1 d . . . . .
Br4 Br 0.47348(6) 0.66508(8) 0.500000 0.0959(5) Uani 1 2 d S T P . .
Br3 Br 0.33397(8) 0.750000 0.750000 0.1337(8) Uani 1 2 d S T P . .
N1 N 0.7413(7) 0.5885(8) 0.500000 0.158(7) Uani 1 2 d DS TU P D .
H1A H 0.753473 0.581980 0.394537 0.190 Uiso 0.5 1 calc GR . . A -1
H1B H 0.735363 0.546825 0.548744 0.190 Uiso 0.5 1 calc GR . . A -1
H1C H 0.769036 0.612192 0.556718 0.190 Uiso 0.5 1 calc GR . . A -1
C6 C 0.5650(7) 0.8450(10) 0.500000 0.173(8) Uani 1 2 d DS TU P . .
H6A H 0.587501 0.847711 0.396073 0.207 Uiso 0.5 1 calc R . . C .
H6B H 0.572678 0.803301 0.567303 0.207 Uiso 0.5 1 calc R . . . .
C1 C 0.6867(9) 0.6279(9) 0.500000 0.196(10) Uani 1 2 d DS TU P . .
H1 H 0.663342 0.611381 0.596440 0.235 Uiso 0.5 1 calc R . . D .
C2 C 0.6830(14) 0.7042(9) 0.500000 0.219(11) Uani 1 2 d DS TU P D .
H2A H 0.664297 0.726803 0.595909 0.263 Uiso 0.5 1 calc R . . . .
H2B H 0.715829 0.730281 0.450778 0.263 Uiso 0.5 1 calc R . . . .
N2 N 0.4530(5) 0.8391(6) 0.500000 0.107(4) Uani 1 2 d DS TU P . .
H2C H 0.437476 0.840239 0.396988 0.128 Uiso 0.5 1 calc GR . . B -1
H2D H 0.428392 0.860445 0.571482 0.128 Uiso 0.5 1 calc GR . . B -1
H2E H 0.458070 0.794429 0.531530 0.128 Uiso 0.5 1 calc GR . . B -1
C5 C 0.5526(9) 0.9101(10) 0.588(3) 0.171(10) Uani 0.5 1 d D U . C -1
H5A H 0.552202 0.909126 0.709523 0.206 Uiso 0.5 1 calc R . . C -1
H5B H 0.567040 0.953578 0.538129 0.206 Uiso 0.5 1 calc R . . C -1
C4 C 0.5061(6) 0.8725(10) 0.500000 0.160(7) Uani 1 2 d DS TU P C .
H4 H 0.504910 0.897495 0.392132 0.191 Uiso 0.5 1 calc R . . . .
C3 C 0.6457(11) 0.6641(12) 0.389(4) 0.192(12) Uani 0.5 1 d D U . D -1
H3A H 0.655106 0.664876 0.269907 0.231 Uiso 0.5 1 calc R . . D -1
H3B H 0.603581 0.661398 0.415019 0.231 Uiso 0.5 1 calc R . . D -1

loop_
_atom_site_aniso_label
_atom_site_aniso_U_11
_atom_site_aniso_U_22
_atom_site_aniso_U_33
_atom_site_aniso_U_23
_atom_site_aniso_U_13
_atom_site_aniso_U_12
Sb1 0.0671(4) 0.0433(3) 0.0418(4) 0.000 0.000 -0.0090(3)
Br2 0.0604(7) 0.0939(9) 0.1033(10) 0.000 0.000 -0.0189(6)
Br1 0.1237(8) 0.0743(6) 0.0720(6) -0.0295(4) 0.0170(5) -0.0080(5)
Br4 0.0589(7) 0.0846(9) 0.1443(14) 0.000 0.000 -0.0064(6)
Br3 0.1109(12) 0.1710(17) 0.1191(14) -0.0997(13) 0.000 0.000
N1 0.125(12) 0.125(12) 0.23(2) 0.000 0.000 0.042(10)
C6 0.084(7) 0.166(16) 0.27(2) 0.000 0.000 -0.018(11)
C1 0.25(2) 0.111(15) 0.23(2) 0.000 0.000 0.029(16)
C2 0.22(3) 0.15(2) 0.29(3) 0.000 0.000 0.037(19)
N2 0.070(6) 0.087(8) 0.164(13) 0.000 0.000 0.006(5)
C5 0.137(17) 0.170(18) 0.21(2) 0.001(14) 0.031(13) -0.073(14)
C4 0.091(8) 0.155(16) 0.23(2) 0.000 0.000 -0.015(8)
C3 0.18(3) 0.15(2) 0.25(3) -0.03(2) 0.01(2) 0.082(17)

loop_
_atom_type_symbol
_atom_type_description
_atom_type_scat_dispersion_real
_atom_type_scat_dispersion_imag
_atom_type_scat_source
C C 0.0033 0.0016 'International Tables Vol C Tables 4.2.6.8 and 6.1.1.4'
H H 0.0000 0.0000 'International Tables Vol C Tables 4.2.6.8 and 6.1.1.4'
N N 0.0061 0.0033 'International Tables Vol C Tables 4.2.6.8 and 6.1.1.4'
Br Br -0.2901 2.4595 'International Tables Vol C Tables 4.2.6.8 and 6.1.1.4'
Sb Sb -0.5866 1.5461 'International Tables Vol C Tables 4.2.6.8 and 6.1.1.4'

loop_
_geom_angle_atom_site_label_1
_geom_angle_atom_site_label_2
_geom_angle_atom_site_label_3
_geom_angle
_geom_angle_site_symmetry_1
_geom_angle_site_symmetry_3
Br2 Sb1 Br4 177.54(5) . .
Br2 Sb1 Br3 93.60(5) . .
Br2 Sb1 Br3 93.60(5) . 10_556
Br1 Sb1 Br2 88.25(3) . .
Br1 Sb1 Br2 88.25(3) 10_556 .
Br1 Sb1 Br1 94.59(5) . 10_556
Br1 Sb1 Br4 90.09(3) 10_556 .
Br1 Sb1 Br4 90.09(3) . .
Br1 Sb1 Br3 90.86(2) . 10_556
Br1 Sb1 Br3 174.30(3) 10_556 10_556
Br1 Sb1 Br3 90.86(2) 10_556 .
Br1 Sb1 Br3 174.30(3) . .
Br4 Sb1 Br3 88.23(4) . 10_556
Br4 Sb1 Br3 88.23(4) . .
Br3 Sb1 Br3 83.644(17) . 10_556
Sb1 Br3 Sb1 165.93(7) 3_566 .
H1A N1 H1B 109.5 . .
H1A N1 H1C 109.5 . .
H1B N1 H1C 109.5 . .
C1 N1 H1A 109.5 . .
C1 N1 H1B 109.5 . .
C1 N1 H1C 109.5 . .
H6A C6 H6A 116.8 . 10_556
H6A C6 H6B 58.7 . 10_556
H6A C6 H6B 114.9 10_556 10_556
H6A C6 H6B 114.9 . .
H6B C6 H6A 58.7 . 10_556
H6B C6 H6B 66.9 . 10_556
C5 C6 H6A 117.7 . .
C5 C6 H6A 69.2(9) . 10_556
C5 C6 H6B 175.3(11) . 10_556
C5 C6 H6B 117.7 . .
C4 C6 H6A 117.7(3) . 10_556
C4 C6 H6A 117.7 . .
C4 C6 H6B 117.7 . .
C4 C6 H6B 117.7(9) . 10_556
C4 C6 C5 60.4(4) . .
N1 C1 H1 106.8 . .
N1 C1 H1 106.8(7) . 10_556
N1 C1 C2 125(2) . .
N1 C1 C3 142.1(15) . .
H1 C1 H1 102.9 . 10_556
C2 C1 H1 106.8 . .
C2 C1 H1 106.8(9) . 10_556
C3 C1 H1 106.8 . .
C3 C1 H1 48.3(11) . 10_556
C3 C1 C2 59.4(4) . .
C1 C2 H2A 117.8 . .
C1 C2 H2A 117.7(7) . 10_556
C1 C2 H2B 117.8 . .
C1 C2 H2B 117.8(14) . 10_556
H2A C2 H2A 103.6 . 10_556
H2A C2 H2B 114.9 . .
H2A C2 H2B 77.7 . 10_556
H2A C2 H2B 114.9 10_556 10_556
H2B C2 H2A 77.7 . 10_556
H2B C2 H2B 47.6 . 10_556
C3 C2 C1 60.2(3) . .
C3 C2 H2A 117.8 . .
C3 C2 H2A 59.9(9) . 10_556
C3 C2 H2B 164.1(18) . 10_556
C3 C2 H2B 117.8 . .
H2C N2 H2D 109.5 . .
H2C N2 H2E 109.5 . .
H2D N2 H2E 109.5 . .
C4 N2 H2C 109.5 . .
C4 N2 H2D 109.5 . .
C4 N2 H2E 109.5 . .
C6 C5 H6A 39.5(3) . 10_556
C6 C5 H5A 117.9 . .
C6 C5 H5B 117.9 . .
C6 C5 H4 94.2(7) . 10_556
H6A C5 H4 109.9 10_556 10_556
H5A C5 H6A 84.1 . 10_556
H5A C5 H5B 115.0 . .
H5A C5 H4 80.9 . 10_556
H5B C5 H6A 123.9 . 10_556
H5B C5 H4 124.5 . 10_556
C4 C5 C6 59.0(4) . .
C4 C5 H6A 91.9(7) . 10_556
C4 C5 H5A 117.9 . .
C4 C5 H5B 117.9 . .
C4 C5 H4 42.8(3) . 10_556
C6 C4 C5 60.6(4) . .
C6 C4 H4 101.7 . .
C6 C4 H4 101.7(5) . 10_556
N2 C4 C6 130.4(18) . .
N2 C4 C5 150.5(10) . .
N2 C4 H4 101.7 . .
N2 C4 H4 101.7(4) . 10_556
C5 C4 H4 50.1(9) . 10_556
C5 C4 H4 101.7 . .
H4 C4 H4 122.1 . 10_556
C1 C3 H1 42.7(3) . 10_556
C1 C3 H2A 100.3(7) . 10_556
C1 C3 H3A 117.7 . .
C1 C3 H3B 117.7 . .
H1 C3 H2A 137.6 10_556 10_556
C2 C3 C1 60.4(3) . .
C2 C3 H1 102.2(6) . 10_556
C2 C3 H2A 41.5(3) . 10_556
C2 C3 H3A 117.7 . .
C2 C3 H3B 117.7 . .
H3A C3 H1 92.3 . 10_556
H3A C3 H2A 90.3 . 10_556
H3A C3 H3B 114.9 . .
H3B C3 H1 106.6 . 10_556
H3B C3 H2A 110.5 . 10_556

loop_
_geom_bond_atom_site_label_1
_geom_bond_atom_site_label_2
_geom_bond_distance
_geom_bond_site_symmetry_2
Sb1 Br2 2.7332(14) .
Sb1 Br1 2.6440(9) .
Sb1 Br1 2.6440(9) 10_556
Sb1 Br4 2.8269(14) .
Sb1 Br3 2.9801(5) .
Sb1 Br3 2.9801(5) 10_556
N1 H1A 0.8900 .
N1 H1B 0.8900 .
N1 H1C 0.8900 .
N1 C1 1.437(10) .
C6 H6A 0.9700 10_556
C6 H6A 0.9700 .
C6 H6B 0.9700 .
C6 H6B 0.9700 10_556
C6 C5 1.444(10) .
C6 C4 1.421(9) .
C1 H1 0.9800 10_556
C1 H1 0.9800 .
C1 C2 1.449(7) .
C1 C3 1.446(7) .
C2 H2A 0.9700 10_556
C2 H2A 0.9700 .
C2 H2B 0.9699 10_556
C2 H2B 0.9700 .
C2 C3 1.434(10) .
N2 H2C 0.8900 .
N2 H2D 0.8900 .
N2 H2E 0.8900 .
N2 C4 1.351(14) .
C5 H5A 0.9700 .
C5 H5B 0.9700 .
C5 C4 1.442(7) .
C5 H4 1.108(17) 10_556
C4 H4 0.9800 10_556
C4 H4 0.9800 .
C3 H3A 0.9700 .
C3 H3B 0.9700 .

loop_
_geom_hbond_atom_site_label_D
_geom_hbond_atom_site_label_H
_geom_hbond_atom_site_label_A
_geom_hbond_distance_DH
_geom_hbond_distance_HA
_geom_hbond_distance_DA
_geom_hbond_angle_DHA
_geom_hbond_site_symmetry_A
_geom_hbond_publ_flag
N1 H1A Br1 0.89 2.90 3.577(11) 133.7 14 yes
N1 H1B Br2 0.89 2.88 3.603(15) 138.9 9_666 yes
N1 H1C Br1 0.89 3.01 3.577(11) 123.4 5 yes
C2 H2B Br3 0.97 3.12 4.02(3) 156.1 5_554 yes
N2 H2C Br1 0.89 3.00 3.605(9) 126.7 3_565 yes
N2 H2C Br3 0.89 3.11 3.734(9) 128.6 10_556 yes
N2 H2D Br1 0.89 2.74 3.605(9) 164.6 12_576 yes
N2 H2E Br4 0.89 2.49 3.331(12) 157.9 . yes
C5 H5B Br1 0.97 2.83 3.368(12) 115.7 11_666 yes
C3 H3A Br2 0.97 3.03 3.85(3) 144.0 5_554 yes
C3 H3B Br4 0.97 3.00 3.97(3) 175.6 . yes
